data_4025740
loop_
_publ_author_name
'Daniel J. Kerr'
'Jonathan M. White'
'Bernard L. Flynn'

_publ_section_title
;
 A Reductive-Coupling plus Nazarov Cyclization Sequence in the Asymmetric
 Synthesis of Five-Membered Carbocycles
;
_journal_name_full 'Journal of Organic Chemistry'
_journal_page_first 7073
_journal_page_last 7084
_journal_paper_doi 10.1021/jo100736p
_journal_volume 75
_journal_year 2010
_chemical_formula_sum 'C20 H23 N O4'
_chemical_formula_weight 341.39
_chemical_name_systematic
;
 ?
;
_space_group_IT_number 19
_symmetry_cell_setting orthorhombic
_symmetry_space_group_name_Hall 'P 2ac 2ab'
_symmetry_space_group_name_H-M 'P 21 21 21'
_atom_sites_solution_hydrogens geom
_atom_sites_solution_primary direct
_atom_sites_solution_secondary difmap
_audit_creation_method SHELXL-97
_cell_angle_alpha 90.00
_cell_angle_beta 90.00
_cell_angle_gamma 90.00
_cell_formula_units_Z 4
_cell_length_a 7.793(2)
_cell_length_b 13.870(3)
_cell_length_c 16.681(5)
_cell_measurement_reflns_used 25
_cell_measurement_temperature 293(2)
_cell_measurement_theta_max 30
_cell_measurement_theta_min 15
_cell_volume 1803.0(8)
_computing_cell_refinement 'CAD4 Express (Enraf Nonius, 1994)'
_computing_data_collection 'CAD4 Express (Enraf Nonius, 1994)'
_computing_data_reduction 'XCAD4 (Harms & Wocadlo, 1995)'
_computing_structure_refinement 'SHELXL-97 (Sheldrick, 1997)'
_diffrn_ambient_temperature 293(2)
_diffrn_measured_fraction_theta_full 0.998
_diffrn_measured_fraction_theta_max 0.998
_diffrn_measurement_device_type 'Enraf Nonius CAD4'
_diffrn_measurement_method 'non-profiled omega/2theta scans'
_diffrn_radiation_monochromator graphite
_diffrn_radiation_source 'fine-focus sealed tube'
_diffrn_radiation_type CuK\a
_diffrn_radiation_wavelength 1.54180
_diffrn_reflns_av_R_equivalents 0.0000
_diffrn_reflns_av_sigmaI/netI 0.0235
_diffrn_reflns_limit_h_max 9
_diffrn_reflns_limit_h_min 0
_diffrn_reflns_limit_k_max 16
_diffrn_reflns_limit_k_min 0
_diffrn_reflns_limit_l_max 20
_diffrn_reflns_limit_l_min 0
_diffrn_reflns_number 1971
_diffrn_reflns_theta_full 69.93
_diffrn_reflns_theta_max 69.93
_diffrn_reflns_theta_min 4.15
_diffrn_standards_decay_% 1.5
_diffrn_standards_interval_time 3600
_diffrn_standards_number 25
_exptl_absorpt_coefficient_mu 0.710
_exptl_absorpt_correction_type none
_exptl_crystal_colour colourless
_exptl_crystal_density_diffrn 1.258
_exptl_crystal_density_method 'not measured'
_exptl_crystal_description block
_exptl_crystal_F_000 728
_exptl_crystal_size_max 0.4
_exptl_crystal_size_mid 0.3
_exptl_crystal_size_min 0.2
_refine_diff_density_max 0.236
_refine_diff_density_min -0.216
_refine_diff_density_rms 0.056
_refine_ls_abs_structure_details 'Flack H D (1983), Acta Cryst. A39, 876-881'
_refine_ls_abs_structure_Flack -0.1(4)
_refine_ls_extinction_coef 0.0194(15)
_refine_ls_extinction_expression Fc^*^=kFc[1+0.001xFc^2^\l^3^/sin(2\q)]^-1/4^
_refine_ls_extinction_method SHELXL
_refine_ls_goodness_of_fit_ref 1.072
_refine_ls_hydrogen_treatment mixed
_refine_ls_matrix_type full
_refine_ls_number_parameters 230
_refine_ls_number_reflns 1971
_refine_ls_number_restraints 0
_refine_ls_restrained_S_all 1.072
_refine_ls_R_factor_all 0.0548
_refine_ls_R_factor_gt 0.0467
_refine_ls_shift/su_max 0.004
_refine_ls_shift/su_mean 0.000
_refine_ls_structure_factor_coef Fsqd
_refine_ls_weighting_details 'calc w=1/[\s^2^(Fo^2^)+(0.0792P)^2^+0.1472P] where P=(Fo^2^+2Fc^2^)/3'
_refine_ls_weighting_scheme calc
_refine_ls_wR_factor_gt 0.1160
_refine_ls_wR_factor_ref 0.1238
_reflns_number_gt 1718
_reflns_number_total 1971
_reflns_threshold_expression >2sigma(I)
_cod_data_source_file jo100736p_si_001.cif
_cod_data_source_block jmwbf2
_cod_database_code 4025740

loop_
_symmetry_equiv_pos_as_xyz
'x, y, z'
'-x+1/2, -y, z+1/2'
'x+1/2, -y+1/2, -z'
'-x, y+1/2, -z+1/2'

loop_
_atom_site_label
_atom_site_type_symbol
_atom_site_fract_x
_atom_site_fract_y
_atom_site_fract_z
_atom_site_U_iso_or_equiv
_atom_site_adp_type
_atom_site_occupancy
_atom_site_symmetry_multiplicity
_atom_site_calc_flag
_atom_site_refinement_flags
_atom_site_disorder_assembly
_atom_site_disorder_group
C1 C -0.0425(3) 0.68628(17) 0.08688(15) 0.0425(6) Uani 1 1 d . . .
C2 C 0.0686(4) 0.6851(2) 0.15157(18) 0.0587(7) Uani 1 1 d . . .
H2 H 0.0598 0.7322 0.1910 0.070 Uiso 1 1 calc R . .
C3 C 0.1928(5) 0.6140(3) 0.1577(2) 0.0731(10) Uani 1 1 d . . .
H3 H 0.2674 0.6136 0.2012 0.088 Uiso 1 1 calc R . .
C4 C 0.2060(5) 0.5442(2) 0.0998(3) 0.0741(10) Uani 1 1 d . . .
H4 H 0.2904 0.4970 0.1038 0.089 Uiso 1 1 calc R . .
C5 C 0.0950(5) 0.5439(2) 0.0361(3) 0.0725(10) Uani 1 1 d . . .
H5 H 0.1026 0.4961 -0.0028 0.087 Uiso 1 1 calc R . .
C6 C -0.0288(4) 0.61548(19) 0.03001(18) 0.0545(7) Uani 1 1 d . . .
H6 H -0.1037 0.6153 -0.0134 0.065 Uiso 1 1 calc R . .
C7 C -0.1839(3) 0.76119(17) 0.07859(15) 0.0415(6) Uani 1 1 d . . .
H7 H -0.1998 0.7774 0.0219 0.050 Uiso 1 1 calc R . .
C8 C -0.3542(4) 0.7281(2) 0.11415(17) 0.0528(7) Uani 1 1 d . . .
H8A H -0.4424 0.7265 0.0732 0.063 Uiso 1 1 calc R . .
H8B H -0.3429 0.6640 0.1368 0.063 Uiso 1 1 calc R . .
C9 C -0.2808(4) 0.8657(3) 0.1807(2) 0.0652(9) Uani 1 1 d . . .
C10 C -0.0150(3) 0.90974(17) 0.10438(15) 0.0436(6) Uani 1 1 d . . .
C11 C 0.0276(3) 0.99511(17) 0.15553(17) 0.0478(6) Uani 1 1 d . . .
H11 H -0.0365 0.9914 0.2060 0.057 Uiso 1 1 calc R . .
C12 C -0.0195(4) 1.0888(2) 0.11122(19) 0.0546(7) Uani 1 1 d . . .
C13 C 0.1300(4) 1.1519(2) 0.11151(18) 0.0561(7) Uani 1 1 d . . .
C14 C 0.2634(4) 1.1059(2) 0.14348(18) 0.0535(7) Uani 1 1 d . . .
C15 C 0.2210(3) 1.0059(2) 0.17359(18) 0.0508(7) Uani 1 1 d . . .
H15 H 0.2847 0.9585 0.1417 0.061 Uiso 1 1 calc R . .
C16 C 0.2655(4) 0.9919(2) 0.26191(18) 0.0577(7) Uani 1 1 d . . .
H16A H 0.3846 1.0098 0.2699 0.069 Uiso 1 1 calc R . .
H16B H 0.1959 1.0357 0.2935 0.069 Uiso 1 1 calc R . .
C17 C 0.2397(5) 0.8909(2) 0.2936(2) 0.0689(9) Uani 1 1 d . . .
H17A H 0.3011 0.8459 0.2595 0.083 Uiso 1 1 calc R . .
H17B H 0.1187 0.8748 0.2910 0.083 Uiso 1 1 calc R . .
C18 C 0.3016(6) 0.8792(3) 0.3792(2) 0.0889(12) Uani 1 1 d . . .
H18A H 0.4224 0.8925 0.3818 0.133 Uiso 1 1 calc R . .
H18B H 0.2808 0.8143 0.3967 0.133 Uiso 1 1 calc R . .
H18C H 0.2409 0.9233 0.4133 0.133 Uiso 1 1 calc R . .
C19 C 0.4428(4) 1.1440(3) 0.1504(2) 0.0761(10) Uani 1 1 d . . .
H19A H 0.4657 1.1869 0.1066 0.114 Uiso 1 1 calc R . .
H19B H 0.5226 1.0912 0.1490 0.114 Uiso 1 1 calc R . .
H19C H 0.4551 1.1781 0.2002 0.114 Uiso 1 1 calc R . .
C20 C 0.1254(6) 1.2519(2) 0.0771(3) 0.0774(10) Uani 1 1 d . . .
H20A H 0.1143 1.2979 0.1197 0.116 Uiso 1 1 calc R . .
H20B H 0.0293 1.2577 0.0414 0.116 Uiso 1 1 calc R . .
H20C H 0.2297 1.2639 0.0481 0.116 Uiso 1 1 calc R . .
N1 N -0.1528(3) 0.84934(15) 0.12459(12) 0.0431(5) Uani 1 1 d . . .
O1 O 0.0677(3) 0.88883(15) 0.04564(12) 0.0585(6) Uani 1 1 d . . .
O2 O -0.2931(4) 0.9309(2) 0.2265(2) 0.1185(14) Uani 1 1 d . . .
O3 O -0.3973(3) 0.7958(2) 0.17486(14) 0.0823(8) Uani 1 1 d . . .
O4 O -0.1591(3) 1.10514(18) 0.08117(19) 0.0833(8) Uani 1 1 d . . .

loop_
_atom_site_aniso_label
_atom_site_aniso_U_11
_atom_site_aniso_U_22
_atom_site_aniso_U_33
_atom_site_aniso_U_23
_atom_site_aniso_U_13
_atom_site_aniso_U_12
C1 0.0385(12) 0.0383(12) 0.0506(12) 0.0035(11) 0.0017(11) -0.0007(10)
C2 0.0612(17) 0.0538(15) 0.0611(15) 0.0025(13) -0.0150(15) -0.0011(15)
C3 0.0579(19) 0.0666(19) 0.095(2) 0.0183(19) -0.0206(19) 0.0027(17)
C4 0.0513(17) 0.0559(17) 0.115(3) 0.0122(19) 0.005(2) 0.0117(15)
C5 0.068(2) 0.0494(16) 0.100(2) -0.0119(17) 0.011(2) 0.0087(16)
C6 0.0510(15) 0.0494(14) 0.0631(15) -0.0101(13) -0.0026(14) 0.0011(13)
C7 0.0383(12) 0.0416(12) 0.0446(12) -0.0007(10) -0.0010(10) 0.0002(11)
C8 0.0422(14) 0.0512(14) 0.0650(16) 0.0005(13) 0.0037(13) -0.0059(12)
C9 0.0482(15) 0.082(2) 0.0657(18) -0.0270(16) 0.0179(15) -0.0161(16)
C10 0.0381(13) 0.0444(13) 0.0481(12) -0.0035(11) 0.0041(11) -0.0009(10)
C11 0.0381(12) 0.0460(13) 0.0593(15) -0.0107(12) 0.0068(12) -0.0039(11)
C12 0.0452(15) 0.0477(14) 0.0710(18) -0.0127(13) 0.0037(14) 0.0031(12)
C13 0.0554(17) 0.0508(15) 0.0620(17) -0.0108(14) 0.0082(14) -0.0044(13)
C14 0.0417(14) 0.0624(17) 0.0563(15) -0.0112(14) 0.0091(13) -0.0117(13)
C15 0.0386(13) 0.0548(15) 0.0590(15) -0.0136(13) 0.0030(12) 0.0005(13)
C16 0.0463(15) 0.0624(16) 0.0643(17) -0.0102(14) -0.0031(14) 0.0023(14)
C17 0.062(2) 0.0672(19) 0.078(2) 0.0005(17) 0.0025(17) 0.0019(17)
C18 0.083(3) 0.098(3) 0.086(2) 0.020(2) -0.011(2) 0.007(3)
C19 0.0495(17) 0.092(2) 0.087(2) -0.001(2) 0.0067(18) -0.0210(18)
C20 0.083(2) 0.0568(17) 0.092(2) 0.0041(18) 0.013(2) -0.0038(17)
N1 0.0391(11) 0.0428(10) 0.0475(10) -0.0040(9) 0.0088(9) -0.0038(9)
O1 0.0573(12) 0.0597(11) 0.0585(11) -0.0144(9) 0.0199(10) -0.0145(10)
O2 0.0794(18) 0.144(3) 0.132(2) -0.090(2) 0.0588(18) -0.0486(19)
O3 0.0592(13) 0.1037(18) 0.0841(15) -0.0353(14) 0.0298(12) -0.0374(14)
O4 0.0532(13) 0.0652(14) 0.132(2) -0.0005(15) -0.0213(15) 0.0030(12)

loop_
_atom_type_symbol
_atom_type_description
_atom_type_scat_dispersion_real
_atom_type_scat_dispersion_imag
_atom_type_scat_source
C C 0.0181 0.0091 'International Tables Vol C Tables 4.2.6.8 and 6.1.1.4'
H H 0.0000 0.0000 'International Tables Vol C Tables 4.2.6.8 and 6.1.1.4'
N N 0.0311 0.0180 'International Tables Vol C Tables 4.2.6.8 and 6.1.1.4'
O O 0.0492 0.0322 'International Tables Vol C Tables 4.2.6.8 and 6.1.1.4'

loop_
_geom_angle_atom_site_label_1
_geom_angle_atom_site_label_2
_geom_angle_atom_site_label_3
_geom_angle
_geom_angle_site_symmetry_1
_geom_angle_site_symmetry_3
_geom_angle_publ_flag
C6 C1 C2 118.9(3) . . ?
C6 C1 C7 118.9(2) . . ?
C2 C1 C7 122.1(2) . . ?
C1 C2 C3 120.2(3) . . ?
C4 C3 C2 120.2(3) . . ?
C5 C4 C3 120.0(3) . . ?
C4 C5 C6 119.6(3) . . ?
C1 C6 C5 121.1(3) . . ?
N1 C7 C1 113.8(2) . . ?
N1 C7 C8 101.1(2) . . ?
C1 C7 C8 112.9(2) . . ?
O3 C8 C7 106.5(2) . . ?
O2 C9 O3 123.1(3) . . ?
O2 C9 N1 128.1(3) . . ?
O3 C9 N1 108.8(2) . . ?
O1 C10 N1 117.4(2) . . ?
O1 C10 C11 122.3(2) . . ?
N1 C10 C11 120.3(2) . . ?
C10 C11 C12 110.0(2) . . ?
C10 C11 C15 113.8(2) . . ?
C12 C11 C15 104.2(2) . . ?
O4 C12 C13 127.1(3) . . ?
O4 C12 C11 124.6(3) . . ?
C13 C12 C11 108.3(2) . . ?
C14 C13 C12 109.8(3) . . ?
C14 C13 C20 127.9(3) . . ?
C12 C13 C20 122.3(3) . . ?
C13 C14 C19 126.2(3) . . ?
C13 C14 C15 113.7(3) . . ?
C19 C14 C15 120.1(3) . . ?
C14 C15 C16 112.8(2) . . ?
C14 C15 C11 103.7(2) . . ?
C16 C15 C11 113.5(2) . . ?
C17 C16 C15 115.2(3) . . ?
C16 C17 C18 112.7(3) . . ?
C9 N1 C10 128.0(2) . . ?
C9 N1 C7 111.8(2) . . ?
C10 N1 C7 119.97(19) . . ?
C9 O3 C8 111.9(2) . . ?

loop_
_geom_bond_atom_site_label_1
_geom_bond_atom_site_label_2
_geom_bond_distance
_geom_bond_site_symmetry_2
_geom_bond_publ_flag
C1 C6 1.370(4) . ?
C1 C2 1.384(4) . ?
C1 C7 1.521(3) . ?
C2 C3 1.386(5) . ?
C3 C4 1.371(5) . ?
C4 C5 1.370(5) . ?
C5 C6 1.388(4) . ?
C7 N1 1.464(3) . ?
C7 C8 1.524(4) . ?
C8 O3 1.422(4) . ?
C9 O2 1.187(4) . ?
C9 O3 1.331(4) . ?
C9 N1 1.387(3) . ?
C10 O1 1.208(3) . ?
C10 N1 1.403(3) . ?
C10 C11 1.497(3) . ?
C11 C12 1.540(4) . ?
C11 C15 1.544(4) . ?
C12 O4 1.219(4) . ?
C12 C13 1.457(4) . ?
C13 C14 1.332(4) . ?
C13 C20 1.501(5) . ?
C14 C19 1.499(4) . ?
C14 C15 1.512(4) . ?
C15 C16 1.526(4) . ?
C16 C17 1.510(4) . ?
C17 C18 1.516(5) . ?

loop_
_cod_related_entry_id
_cod_related_entry_database
_cod_related_entry_code
1 ChemSpider 30659291
